data_2100936
loop_
_publ_author_name
'Hagiya, K.'
'Ohmasa, M.'
'Iishi, K.'

_publ_section_title
;
 The modulated structure of synthetic Co-\%akermanite, Ca~2~CoSi~2~O~7~
;
_journal_issue 2
_journal_name_full 'Acta Crystallographica Section B'
_journal_page_first 172
_journal_page_last 179
_journal_paper_doi 10.1107/S0108768192008048
_journal_volume 49
_journal_year 1993
_chemical_formula_sum 'Ca2 Co O7 Si2'
_chemical_formula_weight 307.26
_symmetry_cell_setting tetragonal
_symmetry_space_group_name_Hall 'P -4 2ab'
_symmetry_space_group_name_H-M 'P -4 21 m'
_cell_angle_alpha 90
_cell_angle_beta 90
_cell_angle_gamma 90
_cell_formula_units_Z 2
_cell_length_a 7.8417(6)
_cell_length_b 7.8417(6)
_cell_length_c 5.0249(3)
_cell_volume 308.99(4)
_diffrn_radiation_type Mo
_diffrn_radiation_wavelength 0.71073
_exptl_absorpt_coefficient_mu 4.77
_exptl_crystal_density_diffrn 3.302
_exptl_crystal_F_000 302
_cod_data_source_file st0589.cif
_cod_data_source_block st0589a
_cod_original_cell_volume 308.99
_cod_original_formula_sum 'Ca2 Co1 O7 Si2'
_cod_database_code 2100936

loop_
_atom_site_label
_atom_site_fract_x
_atom_site_fract_y
_atom_site_fract_z
Ca .33100(10) .169 .5059(2)
Co 0 0 0
Si .13900(10) .361 .9386(2)
O(1) 0 .5 .8229(10)
O(2) .1411(3) .3589 .2548(7)
O(3) .0800(4) .1894(3) .7854(5)
